data_7216373
loop_
_publ_author_name
'Liu, Qing-Xiang'
'Zhao, Zhi-Xiang'
'Zhao, Xiao-Jun'
'Bi, Yue'
'Yu, Jie'
'Wang, Xiu-Guang'

_publ_section_title
;
 Preparation, crystal structures and conformations of six complexes based
 on 1,4-bis(benzimidazol-1-ylmethyl)-2,3,5,6-tetramethylbenzene
;
_journal_issue 30
_journal_name_full CrystEngComm
_journal_page_first 7023
_journal_paper_doi 10.1039/C4CE00215F
_journal_volume 16
_journal_year 2014
_chemical_formula_sum 'C34 H44 Co N4 O8'
_chemical_formula_weight 695.66
_chemical_name_systematic
;
?
;
_space_group_IT_number 2
_symmetry_cell_setting triclinic
_symmetry_space_group_name_Hall '-P 1'
_symmetry_space_group_name_H-M 'P -1'
_atom_sites_solution_hydrogens geom
_atom_sites_solution_primary direct
_atom_sites_solution_secondary difmap
_audit_creation_method SHELXL-97
_cell_angle_alpha 113.235(6)
_cell_angle_beta 104.079(7)
_cell_angle_gamma 92.301(7)
_cell_formula_units_Z 1
_cell_length_a 9.144(4)
_cell_length_b 9.914(4)
_cell_length_c 10.981(5)
_cell_measurement_reflns_used 1858
_cell_measurement_temperature 173(2)
_cell_measurement_theta_max 28.05
_cell_measurement_theta_min 2.26
_cell_volume 876.8(7)
_computing_cell_refinement 'Bruker SAINT'
_computing_data_collection 'Bruker APEX2'
_computing_data_reduction 'Bruker SAINT'
_computing_molecular_graphics 'Bruker SHELXTL'
_computing_publication_material 'Bruker SHELXTL'
_computing_structure_refinement 'SHELXL-97 (Sheldrick, 1997)'
_computing_structure_solution 'SHELXS-97 (Sheldrick, 1990)'
_diffrn_ambient_temperature 173(2)
_diffrn_measured_fraction_theta_full 0.993
_diffrn_measured_fraction_theta_max 0.993
_diffrn_measurement_device_type 'Bruker APEX-II CCD'
_diffrn_measurement_method '\f and \w scans'
_diffrn_radiation_monochromator graphite
_diffrn_radiation_source 'fine-focus sealed tube'
_diffrn_radiation_type MoK\a
_diffrn_radiation_wavelength 0.71073
_diffrn_reflns_av_R_equivalents 0.0326
_diffrn_reflns_av_sigmaI/netI 0.0689
_diffrn_reflns_limit_h_max 10
_diffrn_reflns_limit_h_min -6
_diffrn_reflns_limit_k_max 11
_diffrn_reflns_limit_k_min -11
_diffrn_reflns_limit_l_max 10
_diffrn_reflns_limit_l_min -13
_diffrn_reflns_number 4469
_diffrn_reflns_theta_full 25.01
_diffrn_reflns_theta_max 25.01
_diffrn_reflns_theta_min 2.26
_diffrn_standards_number 0
_exptl_absorpt_coefficient_mu 0.544
_exptl_absorpt_correction_T_max 0.9327
_exptl_absorpt_correction_T_min 0.9229
_exptl_absorpt_correction_type multi-scan
_exptl_absorpt_process_details sadabs
_exptl_crystal_colour pink
_exptl_crystal_density_diffrn 1.317
_exptl_crystal_density_meas ?
_exptl_crystal_density_method 'not measured'
_exptl_crystal_description block
_exptl_crystal_F_000 367
_exptl_crystal_size_max 0.15
_exptl_crystal_size_mid 0.14
_exptl_crystal_size_min 0.13
_refine_diff_density_max 1.061
_refine_diff_density_min -0.608
_refine_diff_density_rms 0.094
_refine_ls_extinction_method none
_refine_ls_goodness_of_fit_ref 1.049
_refine_ls_hydrogen_treatment constr
_refine_ls_matrix_type full
_refine_ls_number_parameters 224
_refine_ls_number_reflns 3069
_refine_ls_number_restraints 2
_refine_ls_restrained_S_all 1.049
_refine_ls_R_factor_all 0.0766
_refine_ls_R_factor_gt 0.0633
_refine_ls_shift/su_max 0.001
_refine_ls_shift/su_mean 0.000
_refine_ls_structure_factor_coef Fsqd
_refine_ls_weighting_details 'calc w=1/[\s^2^(Fo^2^)+(0.1033P)^2^+0.8721P] where P=(Fo^2^+2Fc^2^)/3'
_refine_ls_weighting_scheme calc
_refine_ls_wR_factor_gt 0.1699
_refine_ls_wR_factor_ref 0.1833
_reflns_number_gt 2535
_reflns_number_total 3069
_reflns_threshold_expression >2sigma(I)
_cod_data_source_file c4ce00215f2.cif
_cod_data_source_block n110714a
_cod_depositor_comments
;
The following automatic conversions were performed:

'_symmetry_cell_setting' value 'Triclinic' changed to 'triclinic'
according to
/usr/data/users/saulius/crontab/automatic-downloads/rss-feeds/RSC/lib/dictionaries/cif_core.dic
dictionary named 'cif_core.dic' version 2.4.2 from 2011-04-26.

Automatic conversion script
Id: cif_fix_values 2281 2013-09-26 08:29:07Z andrius 

 Adding full bibliography for 7216371--7216376.cif.

The following automatic conversions were performed:

'_exptl_crystal_density_meas' value 'none' was changed to '?' - the
value is perceived as not measured.

Automatic conversion script
Id: cif_fix_values 3008 2015-01-20 13:52:24Z robertas 
;
_cod_original_sg_symbol_H-M P-1
_cod_database_code 7216373

loop_
_symmetry_equiv_pos_as_xyz
'x, y, z'
'-x, -y, -z'

loop_
_atom_site_label
_atom_site_type_symbol
_atom_site_fract_x
_atom_site_fract_y
_atom_site_fract_z
_atom_site_U_iso_or_equiv
_atom_site_adp_type
_atom_site_occupancy
_atom_site_symmetry_multiplicity
_atom_site_calc_flag
_atom_site_refinement_flags
_atom_site_disorder_assembly
_atom_site_disorder_group
Co1 Co 0.5000 0.5000 0.0000 0.0242(3) Uani 1 2 d S . .
O1 O 0.7271(3) 0.5025(3) -0.0004(3) 0.0319(7) Uani 1 1 d . . .
O2 O 0.7166(3) 0.3071(3) -0.1947(3) 0.0423(8) Uani 1 1 d . . .
O3 O 0.5695(3) 0.6918(3) 0.1934(3) 0.0343(7) Uani 1 1 d . . .
H3' H 0.4832 0.7114 0.2056 0.052 Uiso 1 1 d R . .
N1 N 0.5347(3) 0.3528(3) 0.0933(3) 0.0294(7) Uani 1 1 d . . .
N2 N 0.6616(4) 0.2501(4) 0.2270(4) 0.0358(8) Uani 1 1 d . . .
C1 C 0.5161(5) 0.1683(4) 0.1651(4) 0.0366(10) Uani 1 1 d . . .
C2 C 0.4379(4) 0.2340(4) 0.0826(4) 0.0306(9) Uani 1 1 d . . .
C3 C 0.2865(5) 0.1782(4) 0.0042(4) 0.0364(10) Uani 1 1 d . . .
H3 H 0.2321 0.2220 -0.0524 0.044 Uiso 1 1 calc R . .
C4 C 0.2196(5) 0.0563(5) 0.0128(5) 0.0457(12) Uani 1 1 d . . .
H4 H 0.1164 0.0156 -0.0388 0.055 Uiso 1 1 calc R . .
C5 C 0.2999(6) -0.0092(5) 0.0957(5) 0.0522(13) Uani 1 1 d . . .
H5 H 0.2494 -0.0930 0.0987 0.063 Uiso 1 1 calc R . .
C6 C 0.4489(6) 0.0440(5) 0.1727(5) 0.0472(12) Uani 1 1 d . . .
H6 H 0.5034 -0.0012 0.2280 0.057 Uiso 1 1 calc R . .
C7 C 0.6642(4) 0.3556(4) 0.1792(4) 0.0331(9) Uani 1 1 d . . .
H7 H 0.7522 0.4261 0.2052 0.040 Uiso 1 1 calc R . .
C8 C 0.7870(5) 0.2277(5) 0.3261(5) 0.0444(11) Uani 1 1 d . . .
H8A H 0.8415 0.1499 0.2755 0.053 Uiso 1 1 calc R . .
H8B H 0.7452 0.1934 0.3858 0.053 Uiso 1 1 calc R . .
C9 C 0.8978(5) 0.3704(5) 0.4149(4) 0.0382(10) Uani 1 1 d . . .
C10 C 0.8625(5) 0.4757(5) 0.5294(4) 0.0389(10) Uani 1 1 d . . .
C11 C 1.0326(5) 0.3963(5) 0.3836(4) 0.0385(10) Uani 1 1 d . . .
C12 C 0.7118(5) 0.4535(6) 0.5575(5) 0.0479(11) Uani 1 1 d . . .
H12A H 0.7255 0.4136 0.6275 0.072 Uiso 1 1 calc R . .
H12B H 0.6376 0.3836 0.4721 0.072 Uiso 1 1 calc R . .
H12C H 0.6743 0.5490 0.5912 0.072 Uiso 1 1 calc R . .
C13 C 1.0660(6) 0.2893(6) 0.2536(5) 0.0520(12) Uani 1 1 d . . .
H13A H 1.1229 0.2154 0.2738 0.078 Uiso 1 1 calc R . .
H13B H 1.1269 0.3444 0.2212 0.078 Uiso 1 1 calc R . .
H13C H 0.9698 0.2391 0.1819 0.078 Uiso 1 1 calc R . .
C14 C 0.7875(4) 0.4175(4) -0.0856(4) 0.0298(9) Uani 1 1 d . . .
C15 C 0.9568(4) 0.4475(4) -0.0559(5) 0.0329(9) Uani 1 1 d . . .
H15 H 1.0031 0.3864 -0.1224 0.039 Uiso 1 1 calc R . .
C16 C 0.6818(8) 0.7258(8) 0.3199(7) 0.098(3) Uani 1 1 d . . .
H16A H 0.6597 0.6558 0.3582 0.146 Uiso 1 1 calc R . .
H16B H 0.6810 0.8272 0.3852 0.146 Uiso 1 1 calc R . .
H16C H 0.7825 0.7178 0.3036 0.146 Uiso 1 1 calc R . .
O4 O 0.1533(7) 0.8608(6) 0.3969(6) 0.0787(18) Uani 0.807(7) 1 d PD A 1
C17 C 0.0764(10) 0.9648(9) 0.3428(10) 0.083(3) Uani 0.807(7) 1 d PD A 1
C17' C 0.129(3) 0.914(5) 0.361(5) 0.083(3) Uani 0.193(7) 1 d PD A 2
O4' O 0.289(3) 0.927(3) 0.447(2) 0.0787(18) Uani 0.193(7) 1 d PD A 2

loop_
_atom_site_aniso_label
_atom_site_aniso_U_11
_atom_site_aniso_U_22
_atom_site_aniso_U_33
_atom_site_aniso_U_23
_atom_site_aniso_U_13
_atom_site_aniso_U_12
Co1 0.0113(4) 0.0299(4) 0.0282(4) 0.0111(3) 0.0026(3) -0.0022(3)
O1 0.0162(13) 0.0385(14) 0.0409(16) 0.0163(13) 0.0086(12) 0.0022(11)
O2 0.0256(15) 0.0441(16) 0.0511(19) 0.0121(15) 0.0141(14) 0.0015(12)
O3 0.0179(13) 0.0402(15) 0.0350(15) 0.0093(12) 0.0022(11) -0.0027(11)
N1 0.0203(16) 0.0341(16) 0.0315(18) 0.0134(14) 0.0045(14) -0.0005(12)
N2 0.038(2) 0.0372(18) 0.0328(19) 0.0175(15) 0.0068(15) 0.0047(15)
C1 0.044(2) 0.031(2) 0.035(2) 0.0099(17) 0.0183(19) 0.0047(17)
C2 0.029(2) 0.0281(18) 0.033(2) 0.0081(16) 0.0141(17) -0.0007(15)
C3 0.033(2) 0.034(2) 0.039(2) 0.0088(18) 0.0164(19) -0.0009(17)
C4 0.041(2) 0.035(2) 0.056(3) 0.006(2) 0.029(2) -0.0084(18)
C5 0.067(3) 0.031(2) 0.063(3) 0.012(2) 0.042(3) -0.003(2)
C6 0.061(3) 0.037(2) 0.053(3) 0.022(2) 0.028(2) 0.007(2)
C7 0.028(2) 0.035(2) 0.035(2) 0.0170(18) 0.0042(17) -0.0017(16)
C8 0.048(3) 0.049(3) 0.039(2) 0.024(2) 0.008(2) 0.015(2)
C9 0.041(2) 0.043(2) 0.031(2) 0.0193(19) 0.0034(19) 0.0169(18)
C10 0.038(2) 0.049(2) 0.035(2) 0.024(2) 0.0075(19) 0.0189(19)
C11 0.039(2) 0.046(2) 0.032(2) 0.0179(19) 0.0078(18) 0.0182(18)
C12 0.047(3) 0.054(3) 0.045(3) 0.024(2) 0.011(2) 0.014(2)
C13 0.054(3) 0.053(3) 0.044(3) 0.012(2) 0.017(2) 0.016(2)
C14 0.0174(18) 0.037(2) 0.045(2) 0.0255(19) 0.0120(17) 0.0039(15)
C15 0.0184(19) 0.039(2) 0.051(2) 0.0245(18) 0.0171(17) 0.0071(14)
C16 0.076(5) 0.090(4) 0.058(4) -0.017(3) -0.023(3) 0.029(4)
O4 0.098(4) 0.085(4) 0.079(4) 0.055(3) 0.033(3) 0.031(3)
C17 0.062(5) 0.093(6) 0.128(7) 0.071(6) 0.041(5) 0.038(4)
C17' 0.062(5) 0.093(6) 0.128(7) 0.071(6) 0.041(5) 0.038(4)
O4' 0.098(4) 0.085(4) 0.079(4) 0.055(3) 0.033(3) 0.031(3)

loop_
_atom_type_symbol
_atom_type_description
_atom_type_scat_dispersion_real
_atom_type_scat_dispersion_imag
_atom_type_scat_source
C C 0.0033 0.0016 'International Tables Vol C Tables 4.2.6.8 and 6.1.1.4'
H H 0.0000 0.0000 'International Tables Vol C Tables 4.2.6.8 and 6.1.1.4'
N N 0.0061 0.0033 'International Tables Vol C Tables 4.2.6.8 and 6.1.1.4'
O O 0.0106 0.0060 'International Tables Vol C Tables 4.2.6.8 and 6.1.1.4'
Co Co 0.3494 0.9721 'International Tables Vol C Tables 4.2.6.8 and 6.1.1.4'

loop_
_geom_angle_atom_site_label_1
_geom_angle_atom_site_label_2
_geom_angle_atom_site_label_3
_geom_angle
_geom_angle_site_symmetry_1
_geom_angle_site_symmetry_3
O1 Co1 O1 180.0 2_665 .
O1 Co1 N1 92.77(11) 2_665 .
O1 Co1 N1 87.23(11) . .
O1 Co1 N1 87.23(11) 2_665 2_665
O1 Co1 N1 92.77(11) . 2_665
N1 Co1 N1 180.0 . 2_665
O1 Co1 O3 91.41(10) 2_665 .
O1 Co1 O3 88.59(10) . .
N1 Co1 O3 93.26(12) . .
N1 Co1 O3 86.74(12) 2_665 .
O1 Co1 O3 88.59(10) 2_665 2_665
O1 Co1 O3 91.41(10) . 2_665
N1 Co1 O3 86.74(12) . 2_665
N1 Co1 O3 93.26(12) 2_665 2_665
O3 Co1 O3 180.0 . 2_665
C14 O1 Co1 130.4(2) . .
C16 O3 Co1 133.4(3) . .
C16 O3 H3' 111.8 . .
Co1 O3 H3' 100.5 . .
C7 N1 C2 104.5(3) . .
C7 N1 Co1 124.1(3) . .
C2 N1 Co1 131.4(3) . .
C7 N2 C1 106.2(3) . .
C7 N2 C8 126.7(4) . .
C1 N2 C8 127.1(4) . .
N2 C1 C2 105.7(3) . .
N2 C1 C6 132.0(4) . .
C2 C1 C6 122.3(4) . .
N1 C2 C1 109.4(3) . .
N1 C2 C3 129.8(4) . .
C1 C2 C3 120.9(4) . .
C4 C3 C2 116.8(4) . .
C4 C3 H3 121.6 . .
C2 C3 H3 121.6 . .
C3 C4 C5 121.7(4) . .
C3 C4 H4 119.1 . .
C5 C4 H4 119.1 . .
C6 C5 C4 122.1(4) . .
C6 C5 H5 119.0 . .
C4 C5 H5 119.0 . .
C5 C6 C1 116.2(5) . .
C5 C6 H6 121.9 . .
C1 C6 H6 121.9 . .
N1 C7 N2 114.2(3) . .
N1 C7 H7 122.9 . .
N2 C7 H7 122.9 . .
N2 C8 C9 110.9(3) . .
N2 C8 H8A 109.5 . .
C9 C8 H8A 109.5 . .
N2 C8 H8B 109.5 . .
C9 C8 H8B 109.5 . .
H8A C8 H8B 108.1 . .
C11 C9 C10 120.7(4) . .
C11 C9 C8 120.7(4) . .
C10 C9 C8 118.6(4) . .
C11 C10 C9 119.1(4) 2_766 .
C11 C10 C12 120.0(4) 2_766 .
C9 C10 C12 120.9(4) . .
C10 C11 C9 120.1(4) 2_766 .
C10 C11 C13 118.7(4) 2_766 .
C9 C11 C13 121.2(4) . .
C10 C12 H12A 109.5 . .
C10 C12 H12B 109.5 . .
H12A C12 H12B 109.5 . .
C10 C12 H12C 109.5 . .
H12A C12 H12C 109.5 . .
H12B C12 H12C 109.5 . .
C11 C13 H13A 109.5 . .
C11 C13 H13B 109.5 . .
H13A C13 H13B 109.5 . .
C11 C13 H13C 109.5 . .
H13A C13 H13C 109.5 . .
H13B C13 H13C 109.5 . .
O1 C14 O2 124.9(3) . .
O1 C14 C15 117.9(3) . .
O2 C14 C15 117.2(4) . .
C15 C15 C14 123.2(5) 2_765 .
C15 C15 H15 118.4 2_765 .
C14 C15 H15 118.4 . .
O3 C16 H16A 109.5 . .
O3 C16 H16B 109.5 . .
H16A C16 H16B 109.5 . .
O3 C16 H16C 109.5 . .
H16A C16 H16C 109.5 . .
H16B C16 H16C 109.5 . .

loop_
_geom_bond_atom_site_label_1
_geom_bond_atom_site_label_2
_geom_bond_distance
_geom_bond_site_symmetry_2
Co1 O1 2.077(3) 2_665
Co1 O1 2.077(3) .
Co1 N1 2.083(3) .
Co1 N1 2.083(3) 2_665
Co1 O3 2.142(3) .
Co1 O3 2.142(3) 2_665
O1 C14 1.248(5) .
O2 C14 1.259(5) .
O3 C16 1.417(6) .
O3 H3' 0.8500 .
N1 C7 1.314(5) .
N1 C2 1.393(5) .
N2 C7 1.344(5) .
N2 C1 1.389(5) .
N2 C8 1.467(5) .
C1 C2 1.395(6) .
C1 C6 1.396(6) .
C2 C3 1.395(6) .
C3 C4 1.379(6) .
C3 H3 0.9500 .
C4 C5 1.404(7) .
C4 H4 0.9500 .
C5 C6 1.371(7) .
C5 H5 0.9500 .
C6 H6 0.9500 .
C7 H7 0.9500 .
C8 C9 1.514(6) .
C8 H8A 0.9900 .
C8 H8B 0.9900 .
C9 C11 1.397(7) .
C9 C10 1.402(6) .
C10 C11 1.394(6) 2_766
C10 C12 1.510(7) .
C11 C10 1.394(6) 2_766
C11 C13 1.517(6) .
C12 H12A 0.9800 .
C12 H12B 0.9800 .
C12 H12C 0.9800 .
C13 H13A 0.9800 .
C13 H13B 0.9800 .
C13 H13C 0.9800 .
C14 C15 1.494(5) .
C15 C15 1.291(8) 2_765
C15 H15 0.9500 .
C16 H16A 0.9800 .
C16 H16B 0.9800 .
C16 H16C 0.9800 .
O4 C17 1.4990(11) .
C17' O4' 1.5002(12) .

loop_
_geom_torsion_atom_site_label_1
_geom_torsion_atom_site_label_2
_geom_torsion_atom_site_label_3
_geom_torsion_atom_site_label_4
_geom_torsion
_geom_torsion_site_symmetry_1
_geom_torsion_site_symmetry_4
O1 Co1 O1 C14 1.3(6) 2_665 .
N1 Co1 O1 C14 85.8(3) . .
N1 Co1 O1 C14 -94.2(3) 2_665 .
O3 Co1 O1 C14 179.1(3) . .
O3 Co1 O1 C14 -0.9(3) 2_665 .
O1 Co1 O3 C16 129.0(6) 2_665 .
O1 Co1 O3 C16 -51.0(6) . .
N1 Co1 O3 C16 36.1(6) . .
N1 Co1 O3 C16 -143.9(6) 2_665 .
O3 Co1 O3 C16 148(28) 2_665 .
O1 Co1 N1 C7 -147.1(3) 2_665 .
O1 Co1 N1 C7 32.9(3) . .
N1 Co1 N1 C7 -116(10) 2_665 .
O3 Co1 N1 C7 -55.5(3) . .
O3 Co1 N1 C7 124.5(3) 2_665 .
O1 Co1 N1 C2 33.7(4) 2_665 .
O1 Co1 N1 C2 -146.3(4) . .
N1 Co1 N1 C2 65(10) 2_665 .
O3 Co1 N1 C2 125.3(3) . .
O3 Co1 N1 C2 -54.7(3) 2_665 .
C7 N2 C1 C2 -0.8(5) . .
C8 N2 C1 C2 178.5(4) . .
C7 N2 C1 C6 178.1(5) . .
C8 N2 C1 C6 -2.6(8) . .
C7 N1 C2 C1 -0.1(4) . .
Co1 N1 C2 C1 179.2(3) . .
C7 N1 C2 C3 -179.1(4) . .
Co1 N1 C2 C3 0.2(7) . .
N2 C1 C2 N1 0.5(5) . .
C6 C1 C2 N1 -178.5(4) . .
N2 C1 C2 C3 179.7(4) . .
C6 C1 C2 C3 0.7(7) . .
N1 C2 C3 C4 179.0(4) . .
C1 C2 C3 C4 0.0(6) . .
C2 C3 C4 C5 -0.4(7) . .
C3 C4 C5 C6 0.0(7) . .
C4 C5 C6 C1 0.7(7) . .
N2 C1 C6 C5 -179.8(5) . .
C2 C1 C6 C5 -1.0(7) . .
C2 N1 C7 N2 -0.4(5) . .
Co1 N1 C7 N2 -179.8(3) . .
C1 N2 C7 N1 0.8(5) . .
C8 N2 C7 N1 -178.5(4) . .
C7 N2 C8 C9 23.9(6) . .
C1 N2 C8 C9 -155.2(4) . .
N2 C8 C9 C11 -98.3(5) . .
N2 C8 C9 C10 81.9(5) . .
C11 C9 C10 C11 -3.3(7) . 2_766
C8 C9 C10 C11 176.5(4) . 2_766
C11 C9 C10 C12 175.4(4) . .
C8 C9 C10 C12 -4.8(6) . .
C10 C9 C11 C10 3.4(7) . 2_766
C8 C9 C11 C10 -176.4(4) . 2_766
C10 C9 C11 C13 -174.9(4) . .
C8 C9 C11 C13 5.4(6) . .
Co1 O1 C14 O2 0.2(6) . .
Co1 O1 C14 C15 -179.2(2) . .
O1 C14 C15 C15 3.1(7) . 2_765
O2 C14 C15 C15 -176.3(5) . 2_765
